data_4082679
loop_
_publ_author_name
'Seven, \"Omer'
'Bolte, Michael'
'Lerner, Hans-Wolfram'
'Wagner, Matthias'

_publ_section_title
;
 High-Yield Syntheses and Reactivity Studies of 1,2-Diborylated and
 1,2,4,5-Tetraborylated Benzenes
;
_journal_issue 5
_journal_name_full Organometallics
_journal_page_first 1291
_journal_paper_doi 10.1021/om500104w
_journal_volume 33
_journal_year 2014
_chemical_formula_moiety 'C30 H50 B4 O8'
_chemical_formula_sum 'C30 H50 B4 O8'
_chemical_formula_weight 581.94
_chemical_name_systematic ?
_space_group_IT_number 29
_symmetry_cell_setting orthorhombic
_symmetry_space_group_name_Hall 'P 2c -2ac'
_symmetry_space_group_name_H-M 'P c a 21'
_atom_sites_solution_hydrogens geom
_atom_sites_solution_primary direct
_atom_sites_solution_secondary difmap
_audit_creation_method SHELXL-97
_cell_angle_alpha 90.00
_cell_angle_beta 90.00
_cell_angle_gamma 90.00
_cell_formula_units_Z 4
_cell_length_a 13.0861(5)
_cell_length_b 14.1072(6)
_cell_length_c 19.0168(9)
_cell_measurement_reflns_used 59247
_cell_measurement_temperature 173(2)
_cell_measurement_theta_max 25.12
_cell_measurement_theta_min 2.13
_cell_volume 3510.7(3)
_computing_cell_refinement 'X-Area (Stoe & Cie, 2001)'
_computing_data_collection 'X-Area (Stoe & Cie, 2001)'
_computing_data_reduction 'X-Area (Stoe & Cie, 2001)'
_computing_molecular_graphics 'XP in SHELXTL-Plus (Sheldrick, 2008)'
_computing_structure_refinement 'SHELXL-97 (Sheldrick, 1997)'
_computing_structure_solution 'SHELXS-97 (Sheldrick, 1990)'
_diffrn_ambient_temperature 173(2)
_diffrn_measured_fraction_theta_full 1.000
_diffrn_measured_fraction_theta_max 1.000
_diffrn_measurement_device_type 'STOE IPDS II two-circle-diffractometer'
_diffrn_measurement_method \w
_diffrn_radiation_monochromator graphite
_diffrn_radiation_source 'fine-focus sealed tube'
_diffrn_radiation_type MoK\a
_diffrn_radiation_wavelength 0.71073
_diffrn_reflns_av_R_equivalents 0.1042
_diffrn_reflns_av_sigmaI/netI 0.0318
_diffrn_reflns_limit_h_max 15
_diffrn_reflns_limit_h_min -15
_diffrn_reflns_limit_k_max 17
_diffrn_reflns_limit_k_min -17
_diffrn_reflns_limit_l_max 23
_diffrn_reflns_limit_l_min -23
_diffrn_reflns_number 89266
_diffrn_reflns_theta_full 25.00
_diffrn_reflns_theta_max 25.68
_diffrn_reflns_theta_min 2.12
_diffrn_standards_number 0
_exptl_absorpt_coefficient_mu 0.076
_exptl_absorpt_correction_T_max 0.9947
_exptl_absorpt_correction_T_min 0.9851
_exptl_absorpt_correction_type multi-scan
_exptl_absorpt_process_details 'X-Area (Stoe & Cie, 2001)'
_exptl_crystal_colour colourless
_exptl_crystal_density_diffrn 1.101
_exptl_crystal_density_method 'not measured'
_exptl_crystal_description block
_exptl_crystal_F_000 1256
_exptl_crystal_size_max 0.20
_exptl_crystal_size_mid 0.20
_exptl_crystal_size_min 0.07
_refine_diff_density_max 0.607
_refine_diff_density_min -0.329
_refine_diff_density_rms 0.066
_refine_ls_extinction_method none
_refine_ls_goodness_of_fit_ref 1.162
_refine_ls_hydrogen_treatment constr
_refine_ls_matrix_type full
_refine_ls_number_parameters 373
_refine_ls_number_reflns 3434
_refine_ls_number_restraints 127
_refine_ls_restrained_S_all 1.235
_refine_ls_R_factor_all 0.1112
_refine_ls_R_factor_gt 0.1015
_refine_ls_shift/su_max 0.000
_refine_ls_shift/su_mean 0.000
_refine_ls_structure_factor_coef Fsqd
_refine_ls_weighting_details 'calc w=1/[\s^2^(Fo^2^)+(0.1638P)^2^+2.0641P] where P=(Fo^2^+2Fc^2^)/3'
_refine_ls_weighting_scheme calc
_refine_ls_wR_factor_gt 0.2650
_refine_ls_wR_factor_ref 0.2736
_reflns_number_gt 3096
_reflns_number_total 3434
_reflns_threshold_expression >2sigma(I)
_cod_data_source_file om500104w_si_001.cif
_cod_data_source_block wa1542
_cod_depositor_comments
;
The following automatic conversions were performed:

'_symmetry_cell_setting' value 'Orthorhombic' changed to
'orthorhombic' according to
/usr/data/users/saulius/crontab/automatic-downloads/current/ACS/lib/dictionaries/cif_core.dic
dictionary named 'cif_core.dic' version 2.4.2 from 2011-04-26.

Automatic conversion script
Id: cif_fix_values 2281 2013-09-26 08:29:07Z andrius 
;
_cod_original_sg_symbol_H-M Pca21
_cod_database_code 4082679

loop_
_symmetry_equiv_pos_as_xyz
'x, y, z'
'-x, -y, z+1/2'
'x+1/2, -y, z'
'-x+1/2, y, z+1/2'

loop_
_atom_site_label
_atom_site_type_symbol
_atom_site_fract_x
_atom_site_fract_y
_atom_site_fract_z
_atom_site_U_iso_or_equiv
_atom_site_adp_type
_atom_site_occupancy
_atom_site_symmetry_multiplicity
_atom_site_calc_flag
_atom_site_refinement_flags
_atom_site_disorder_assembly
_atom_site_disorder_group
C1 C 0.5289(5) 0.2167(4) 0.3501(3) 0.0305(13) Uani 1 1 d . . .
C2 C 0.6011(5) 0.2853(4) 0.3636(4) 0.0323(13) Uani 1 1 d . . .
H2 H 0.6399 0.3092 0.3252 0.039 Uiso 1 1 calc R . .
C3 C 0.6201(5) 0.3211(4) 0.4300(3) 0.0304(13) Uani 1 1 d . . .
C4 C 0.5657(4) 0.2844(4) 0.4874(3) 0.0294(13) Uani 1 1 d . . .
C5 C 0.4924(5) 0.2145(4) 0.4742(3) 0.0318(13) Uani 1 1 d . . .
H5 H 0.4553 0.1890 0.5127 0.038 Uiso 1 1 calc R . .
C6 C 0.4717(5) 0.1810(4) 0.4072(3) 0.0313(13) Uani 1 1 d . . .
B11 B 0.5058(6) 0.1862(5) 0.2715(4) 0.0331(15) Uani 1 1 d D . .
O11 O 0.5480(6) 0.2302(4) 0.2166(3) 0.076(2) Uani 1 1 d D A .
O12 O 0.4515(4) 0.1084(4) 0.2537(2) 0.0487(14) Uani 1 1 d D . .
C11 C 0.5288(8) 0.1707(6) 0.1546(4) 0.069(3) Uani 1 1 d D . .
C12 C 0.4372(7) 0.1163(6) 0.1778(4) 0.064(3) Uani 1 1 d D A .
C13 C 0.6205(13) 0.1070(14) 0.1412(10) 0.038(6) Uiso 0.38(4) 1 d PD A 1
H13A H 0.6787 0.1457 0.1262 0.057 Uiso 0.38(4) 1 calc PR A 1
H13B H 0.6036 0.0612 0.1042 0.057 Uiso 0.38(4) 1 calc PR A 1
H13C H 0.6381 0.0731 0.1845 0.057 Uiso 0.38(4) 1 calc PR A 1
C14 C 0.502(2) 0.2415(15) 0.0962(11) 0.049(8) Uiso 0.38(4) 1 d PD A 1
H14A H 0.5636 0.2764 0.0824 0.074 Uiso 0.38(4) 1 calc PR A 1
H14B H 0.4504 0.2861 0.1135 0.074 Uiso 0.38(4) 1 calc PR A 1
H14C H 0.4750 0.2072 0.0555 0.074 Uiso 0.38(4) 1 calc PR A 1
C13' C 0.606(2) 0.087(2) 0.147(2) 0.18(2) Uiso 0.62(4) 1 d PD A 2
H13D H 0.6724 0.1123 0.1316 0.264 Uiso 0.62(4) 1 calc PR A 2
H13E H 0.5805 0.0421 0.1122 0.264 Uiso 0.62(4) 1 calc PR A 2
H13F H 0.6141 0.0556 0.1924 0.264 Uiso 0.62(4) 1 calc PR A 2
C14' C 0.5295(19) 0.2332(12) 0.0915(7) 0.061(6) Uiso 0.62(4) 1 d PD A 2
H14D H 0.5970 0.2625 0.0866 0.091 Uiso 0.62(4) 1 calc PR A 2
H14E H 0.4777 0.2828 0.0970 0.091 Uiso 0.62(4) 1 calc PR A 2
H14F H 0.5144 0.1954 0.0496 0.091 Uiso 0.62(4) 1 calc PR A 2
C15 C 0.436(2) 0.0142(10) 0.1490(10) 0.041(6) Uiso 0.38(4) 1 d PD A 1
H15A H 0.3746 -0.0186 0.1658 0.061 Uiso 0.38(4) 1 calc PR A 1
H15B H 0.4969 -0.0196 0.1653 0.061 Uiso 0.38(4) 1 calc PR A 1
H15C H 0.4354 0.0158 0.0975 0.061 Uiso 0.38(4) 1 calc PR A 1
C16 C 0.3325(13) 0.1655(18) 0.1640(11) 0.047(7) Uiso 0.38(4) 1 d PD A 1
H16A H 0.2771 0.1244 0.1806 0.071 Uiso 0.38(4) 1 calc PR A 1
H16B H 0.3244 0.1770 0.1135 0.071 Uiso 0.38(4) 1 calc PR A 1
H16C H 0.3301 0.2260 0.1893 0.071 Uiso 0.38(4) 1 calc PR A 1
C15' C 0.3934(19) 0.0275(11) 0.1498(9) 0.065(5) Uiso 0.62(4) 1 d PD A 2
H15D H 0.3340 0.0093 0.1780 0.098 Uiso 0.62(4) 1 calc PR A 2
H15E H 0.4450 -0.0228 0.1518 0.098 Uiso 0.62(4) 1 calc PR A 2
H15F H 0.3723 0.0373 0.1009 0.098 Uiso 0.62(4) 1 calc PR A 2
C16' C 0.3471(18) 0.197(2) 0.1680(15) 0.116(10) Uiso 0.62(4) 1 d PD A 2
H16D H 0.3722 0.2585 0.1847 0.175 Uiso 0.62(4) 1 calc PR A 2
H16E H 0.2867 0.1786 0.1953 0.175 Uiso 0.62(4) 1 calc PR A 2
H16F H 0.3287 0.2020 0.1182 0.175 Uiso 0.62(4) 1 calc PR A 2
B31 B 0.6927(5) 0.4101(5) 0.4367(4) 0.0322(15) Uani 1 1 d . . .
O31 O 0.7766(5) 0.4230(5) 0.3966(4) 0.073(2) Uani 1 1 d . B .
O32 O 0.6722(5) 0.4830(4) 0.4786(3) 0.0594(17) Uani 1 1 d . . .
C31 C 0.8282(8) 0.5071(7) 0.4260(6) 0.072(3) Uani 1 1 d . . .
C32 C 0.7418(9) 0.5597(6) 0.4564(6) 0.070(3) Uani 1 1 d . B .
C33 C 0.8855(15) 0.4822(13) 0.5068(12) 0.033(5) Uiso 0.38(3) 1 d P B 1
H33A H 0.9484 0.4461 0.4990 0.050 Uiso 0.38(3) 1 calc PR B 1
H33B H 0.8384 0.4449 0.5357 0.050 Uiso 0.38(3) 1 calc PR B 1
H33C H 0.9017 0.5417 0.5309 0.050 Uiso 0.38(3) 1 calc PR B 1
C34 C 0.9049(16) 0.5379(16) 0.3770(10) 0.029(5) Uiso 0.38(3) 1 d P B 1
H34A H 0.9513 0.4851 0.3667 0.044 Uiso 0.38(3) 1 calc PR B 1
H34B H 0.9437 0.5905 0.3974 0.044 Uiso 0.38(3) 1 calc PR B 1
H34C H 0.8720 0.5589 0.3334 0.044 Uiso 0.38(3) 1 calc PR B 1
C33' C 0.9050(14) 0.4698(12) 0.4784(12) 0.063(4) Uiso 0.62(3) 1 d P B 2
H33D H 0.9598 0.4366 0.4534 0.094 Uiso 0.62(3) 1 calc PR B 2
H33E H 0.8711 0.4257 0.5107 0.094 Uiso 0.62(3) 1 calc PR B 2
H33F H 0.9339 0.5228 0.5052 0.094 Uiso 0.62(3) 1 calc PR B 2
C34' C 0.8825(14) 0.5636(13) 0.3646(9) 0.052(4) Uiso 0.62(3) 1 d P B 2
H34D H 0.9386 0.5255 0.3455 0.078 Uiso 0.62(3) 1 calc PR B 2
H34E H 0.9095 0.6235 0.3829 0.078 Uiso 0.62(3) 1 calc PR B 2
H34F H 0.8328 0.5767 0.3272 0.078 Uiso 0.62(3) 1 calc PR B 2
C35 C 0.7443(19) 0.6384(15) 0.5079(12) 0.038(6) Uiso 0.38(3) 1 d P B 1
H35A H 0.6743 0.6586 0.5184 0.057 Uiso 0.38(3) 1 calc PR B 1
H35B H 0.7826 0.6918 0.4881 0.057 Uiso 0.38(3) 1 calc PR B 1
H35C H 0.7775 0.6169 0.5512 0.057 Uiso 0.38(3) 1 calc PR B 1
C36 C 0.7074(17) 0.6085(14) 0.3729(13) 0.041(6) Uiso 0.38(3) 1 d P B 1
H36A H 0.6473 0.6493 0.3784 0.061 Uiso 0.38(3) 1 calc PR B 1
H36B H 0.6916 0.5570 0.3401 0.061 Uiso 0.38(3) 1 calc PR B 1
H36C H 0.7645 0.6460 0.3544 0.061 Uiso 0.38(3) 1 calc PR B 1
C35' C 0.7693(12) 0.6164(11) 0.5244(8) 0.046(4) Uiso 0.62(3) 1 d P B 2
H35D H 0.7081 0.6484 0.5422 0.069 Uiso 0.62(3) 1 calc PR B 2
H35E H 0.8218 0.6637 0.5134 0.069 Uiso 0.62(3) 1 calc PR B 2
H35F H 0.7953 0.5727 0.5602 0.069 Uiso 0.62(3) 1 calc PR B 2
C36' C 0.6815(13) 0.6188(11) 0.4024(11) 0.058(4) Uiso 0.62(3) 1 d P B 2
H36D H 0.6253 0.6516 0.4261 0.087 Uiso 0.62(3) 1 calc PR B 2
H36E H 0.6538 0.5768 0.3660 0.087 Uiso 0.62(3) 1 calc PR B 2
H36F H 0.7270 0.6655 0.3806 0.087 Uiso 0.62(3) 1 calc PR B 2
B41 B 0.5818(6) 0.3181(5) 0.5646(4) 0.0359(16) Uani 1 1 d D C .
O41 O 0.6729(5) 0.3298(5) 0.5959(3) 0.0654(17) Uani 1 1 d D C .
O42 O 0.5040(4) 0.3379(6) 0.6071(3) 0.075(2) Uani 1 1 d D . .
C41 C 0.6547(7) 0.3490(7) 0.6707(4) 0.073(3) Uani 1 1 d D . .
C42 C 0.5474(8) 0.3837(9) 0.6704(4) 0.097(4) Uani 1 1 d D C 1
C43 C 0.649(4) 0.2591(17) 0.7161(15) 0.113(13) Uiso 0.54(10) 1 d PD C 1
H43A H 0.7173 0.2304 0.7192 0.170 Uiso 0.54(10) 1 calc PR C 1
H43B H 0.6016 0.2139 0.6948 0.170 Uiso 0.54(10) 1 calc PR C 1
H43C H 0.6255 0.2757 0.7634 0.170 Uiso 0.54(10) 1 calc PR C 1
C44 C 0.7397(9) 0.4119(9) 0.6954(7) 0.094(4) Uani 1 1 d D C .
H44A H 0.8041 0.3764 0.6951 0.141 Uiso 1 1 calc R . .
H44B H 0.7252 0.4337 0.7433 0.141 Uiso 1 1 calc R . .
H44C H 0.7455 0.4667 0.6640 0.141 Uiso 1 1 calc R . .
C43' C 0.684(4) 0.2539(13) 0.7075(15) 0.084(13) Uiso 0.46(10) 1 d PD C 2
H43D H 0.7582 0.2454 0.7057 0.126 Uiso 0.46(10) 1 calc PR C 2
H43E H 0.6505 0.2010 0.6831 0.126 Uiso 0.46(10) 1 calc PR C 2
H43F H 0.6613 0.2555 0.7566 0.126 Uiso 0.46(10) 1 calc PR C 2
C45 C 0.5516(15) 0.4938(8) 0.6583(8) 0.126(7) Uani 1 1 d D C 1
H45A H 0.4820 0.5195 0.6578 0.188 Uiso 1 1 calc R C 1
H45B H 0.5848 0.5071 0.6131 0.188 Uiso 1 1 calc R C 1
H45C H 0.5907 0.5236 0.6963 0.188 Uiso 1 1 calc R C 1
C46 C 0.4748(14) 0.3661(16) 0.7309(7) 0.171(11) Uani 1 1 d D C 1
H46A H 0.4088 0.3960 0.7207 0.257 Uiso 1 1 calc R C 1
H46B H 0.5034 0.3932 0.7740 0.257 Uiso 1 1 calc R C 1
H46C H 0.4651 0.2978 0.7370 0.257 Uiso 1 1 calc R C 1
B61 B 0.3784(6) 0.1105(5) 0.3999(4) 0.0356(16) Uani 1 1 d D . .
O61 O 0.3777(4) 0.0240(3) 0.4293(3) 0.0514(14) Uani 1 1 d D . .
O62 O 0.2888(4) 0.1356(3) 0.3703(3) 0.0451(12) Uani 1 1 d D . .
C61 C 0.2827(5) -0.0216(4) 0.4067(4) 0.0472(19) Uani 1 1 d D . .
C62 C 0.2155(5) 0.0609(5) 0.3879(4) 0.0464(18) Uani 1 1 d D . .
C63 C 0.2423(8) -0.0816(6) 0.4667(5) 0.067(3) Uani 1 1 d D . .
H63A H 0.2899 -0.1338 0.4760 0.101 Uiso 1 1 calc R . .
H63B H 0.1753 -0.1074 0.4539 0.101 Uiso 1 1 calc R . .
H63C H 0.2356 -0.0423 0.5090 0.101 Uiso 1 1 calc R . .
C64 C 0.3121(9) -0.0827(7) 0.3441(6) 0.082(4) Uani 1 1 d D . .
H64A H 0.3558 -0.1350 0.3599 0.123 Uiso 1 1 calc R . .
H64B H 0.3493 -0.0441 0.3097 0.123 Uiso 1 1 calc R . .
H64C H 0.2502 -0.1085 0.3222 0.123 Uiso 1 1 calc R . .
C65 C 0.1522(8) 0.0998(7) 0.4483(5) 0.068(3) Uani 1 1 d D . .
H65A H 0.1109 0.1532 0.4315 0.102 Uiso 1 1 calc R . .
H65B H 0.1978 0.1215 0.4859 0.102 Uiso 1 1 calc R . .
H65C H 0.1072 0.0500 0.4663 0.102 Uiso 1 1 calc R . .
C66 C 0.1466(7) 0.0464(8) 0.3239(5) 0.072(3) Uani 1 1 d D . .
H66A H 0.1058 0.1036 0.3159 0.108 Uiso 1 1 calc R . .
H66B H 0.1010 -0.0076 0.3323 0.108 Uiso 1 1 calc R . .
H66C H 0.1889 0.0337 0.2824 0.108 Uiso 1 1 calc R . .

loop_
_atom_site_aniso_label
_atom_site_aniso_U_11
_atom_site_aniso_U_22
_atom_site_aniso_U_33
_atom_site_aniso_U_23
_atom_site_aniso_U_13
_atom_site_aniso_U_12
C1 0.034(3) 0.026(3) 0.032(3) 0.003(2) -0.001(2) 0.006(2)
C2 0.028(3) 0.030(3) 0.038(3) -0.006(3) 0.000(3) -0.007(2)
C3 0.023(3) 0.030(3) 0.038(3) -0.007(3) -0.004(3) 0.003(2)
C4 0.019(3) 0.028(3) 0.041(3) -0.001(3) 0.002(2) -0.001(2)
C5 0.039(4) 0.026(3) 0.030(3) -0.001(2) 0.004(3) -0.002(3)
C6 0.029(3) 0.028(3) 0.037(3) -0.003(3) 0.001(3) 0.003(2)
B11 0.033(4) 0.031(3) 0.035(4) 0.004(3) -0.005(3) -0.002(3)
O11 0.127(6) 0.065(4) 0.036(3) 0.006(3) -0.015(3) -0.047(4)
O12 0.068(3) 0.052(3) 0.026(2) -0.006(2) -0.001(2) -0.028(3)
C11 0.100(8) 0.065(5) 0.043(4) -0.001(4) 0.000(5) -0.017(5)
C12 0.089(7) 0.078(6) 0.024(3) -0.004(4) -0.011(4) -0.038(5)
B31 0.026(3) 0.035(3) 0.035(3) 0.003(3) -0.003(3) 0.000(3)
O31 0.067(4) 0.072(4) 0.081(4) -0.044(3) 0.034(3) -0.043(3)
O32 0.061(4) 0.044(3) 0.073(4) -0.027(3) 0.032(3) -0.031(3)
C31 0.076(6) 0.057(5) 0.081(6) -0.033(5) 0.028(5) -0.036(5)
C32 0.075(6) 0.059(5) 0.076(6) -0.020(5) 0.020(5) -0.034(5)
B41 0.036(4) 0.029(3) 0.043(4) 0.000(3) -0.007(3) 0.003(3)
O41 0.055(3) 0.097(5) 0.044(3) -0.023(3) -0.006(3) -0.005(3)
O42 0.044(3) 0.144(7) 0.039(3) -0.032(4) 0.001(3) -0.006(4)
C41 0.083(7) 0.105(8) 0.032(4) -0.013(4) -0.006(4) -0.028(6)
C42 0.082(7) 0.171(13) 0.038(5) -0.049(7) -0.007(5) 0.027(8)
C44 0.086(8) 0.121(10) 0.077(7) -0.040(7) -0.024(6) 0.015(8)
C45 0.207(19) 0.067(7) 0.103(10) -0.036(7) -0.041(11) 0.039(10)
C46 0.163(16) 0.27(2) 0.080(10) -0.087(13) 0.072(10) -0.118(17)
B61 0.036(4) 0.038(4) 0.033(3) -0.014(3) 0.005(3) -0.006(3)
O61 0.043(3) 0.034(2) 0.076(4) 0.007(3) -0.011(3) -0.015(2)
O62 0.039(3) 0.047(3) 0.050(3) 0.004(2) -0.003(2) -0.015(2)
C61 0.051(5) 0.033(3) 0.058(5) -0.014(3) 0.002(4) -0.020(3)
C62 0.054(4) 0.048(4) 0.037(3) -0.009(3) 0.002(3) -0.022(3)
C63 0.066(6) 0.059(5) 0.077(6) 0.007(5) -0.002(5) -0.037(5)
C64 0.075(7) 0.053(5) 0.118(9) -0.042(6) 0.027(6) -0.028(5)
C65 0.058(5) 0.063(5) 0.083(7) -0.009(5) 0.027(5) -0.007(4)
C66 0.055(5) 0.093(7) 0.068(6) 0.016(5) -0.014(5) -0.036(5)

loop_
_atom_type_symbol
_atom_type_description
_atom_type_scat_dispersion_real
_atom_type_scat_dispersion_imag
_atom_type_scat_source
C C 0.0033 0.0016 'International Tables Vol C Tables 4.2.6.8 and 6.1.1.4'
H H 0.0000 0.0000 'International Tables Vol C Tables 4.2.6.8 and 6.1.1.4'
B B 0.0013 0.0007 'International Tables Vol C Tables 4.2.6.8 and 6.1.1.4'
O O 0.0106 0.0060 'International Tables Vol C Tables 4.2.6.8 and 6.1.1.4'

loop_
_geom_angle_atom_site_label_1
_geom_angle_atom_site_label_2
_geom_angle_atom_site_label_3
_geom_angle
C2 C1 C6 118.1(6)
C2 C1 B11 119.8(6)
C6 C1 B11 121.9(6)
C1 C2 C3 123.4(6)
C1 C2 H2 118.3
C3 C2 H2 118.3
C2 C3 C4 119.0(5)
C2 C3 B31 118.2(6)
C4 C3 B31 122.4(6)
C5 C4 C3 117.9(6)
C5 C4 B41 118.6(6)
C3 C4 B41 123.5(5)
C6 C5 C4 122.7(6)
C6 C5 H5 118.6
C4 C5 H5 118.6
C5 C6 C1 118.8(6)
C5 C6 B61 116.5(6)
C1 C6 B61 124.5(6)
O11 B11 O12 113.6(6)
O11 B11 C1 122.2(6)
O12 B11 C1 123.9(6)
B11 O11 C11 106.9(6)
B11 O12 C12 104.7(5)
O11 C11 C14' 107.9(9)
O11 C11 C12 101.3(6)
C14' C11 C12 123.3(11)
O11 C11 C13 109.7(10)
C14' C11 C13 102.1(13)
C12 C11 C13 112.3(11)
O11 C11 C14 104.4(11)
C14' C11 C14 14.7(12)
C12 C11 C14 111.5(13)
C13 C11 C14 116.3(14)
O11 C11 C13' 113.2(16)
C14' C11 C13' 111.5(15)
C12 C11 C13' 99.3(15)
C13 C11 C13' 13.0(17)
C14 C11 C13' 124.9(19)
O12 C12 C15' 110.0(9)
O12 C12 C11 103.2(6)
C15' C12 C11 130.0(11)
O12 C12 C15 106.4(9)
C15' C12 C15 22.3(8)
C11 C12 C15 112.7(11)
O12 C12 C16 108.2(10)
C15' C12 C16 88.6(13)
C11 C12 C16 115.3(11)
C15 C12 C16 110.3(13)
O12 C12 C16' 104.8(11)
C15' C12 C16' 105.5(13)
C11 C12 C16' 100.7(12)
C15 C12 C16' 126.6(14)
C16 C12 C16' 17.3(12)
C11 C13 H13A 109.5
C11 C13 H13B 109.5
H13A C13 H13B 109.5
C11 C13 H13C 109.5
H13A C13 H13C 109.5
H13B C13 H13C 109.5
C11 C14 H14A 109.5
C11 C14 H14B 109.5
H14A C14 H14B 109.5
C11 C14 H14C 109.5
H14A C14 H14C 109.5
H14B C14 H14C 109.5
C11 C13' H13D 109.5
C11 C13' H13E 109.5
H13D C13' H13E 109.5
C11 C13' H13F 109.5
H13D C13' H13F 109.5
H13E C13' H13F 109.5
C11 C14' H14D 109.5
C11 C14' H14E 109.5
H14D C14' H14E 109.5
C11 C14' H14F 109.5
H14D C14' H14F 109.5
H14E C14' H14F 109.5
C12 C15 H15A 109.5
C12 C15 H15B 109.5
H15A C15 H15B 109.5
C12 C15 H15C 109.5
H15A C15 H15C 109.5
H15B C15 H15C 109.5
C12 C16 H16A 109.5
C12 C16 H16B 109.5
H16A C16 H16B 109.5
C12 C16 H16C 109.5
H16A C16 H16C 109.5
H16B C16 H16C 109.5
C12 C15' H15D 109.5
C12 C15' H15E 109.5
H15D C15' H15E 109.5
C12 C15' H15F 109.5
H15D C15' H15F 109.5
H15E C15' H15F 109.5
C12 C16' H16D 109.5
C12 C16' H16E 109.5
H16D C16' H16E 109.5
C12 C16' H16F 109.5
H16D C16' H16F 109.5
H16E C16' H16F 109.5
O32 B31 O31 113.6(6)
O32 B31 C3 122.8(6)
O31 B31 C3 123.4(6)
B31 O31 C31 105.4(6)
B31 O32 C32 105.7(6)
C34 C31 C32 129.7(13)
C34 C31 O31 108.4(10)
C32 C31 O31 101.7(7)
C34 C31 C33' 94.0(13)
C32 C31 C33' 115.4(13)
O31 C31 C33' 105.9(10)
C34 C31 C34' 19.2(9)
C32 C31 C34' 112.4(11)
O31 C31 C34' 109.3(9)
C33' C31 C34' 111.4(11)
C34 C31 C33 109.4(13)
C32 C31 C33 95.0(11)
O31 C31 C33 111.6(10)
C33' C31 C33 20.4(8)
C34' C31 C33 124.0(11)
C31 C32 O32 102.5(7)
C31 C32 C35 128.4(13)
O32 C32 C35 111.9(11)
C31 C32 C36' 113.9(12)
O32 C32 C36' 105.7(10)
C35 C32 C36' 92.7(13)
C31 C32 C35' 114.0(11)
O32 C32 C35' 106.2(9)
C35 C32 C35' 20.6(9)
C36' C32 C35' 113.2(10)
C31 C32 C36 92.3(11)
O32 C32 C36 112.4(10)
C35 C32 C36 107.7(13)
C36' C32 C36 21.7(8)
C35' C32 C36 126.6(10)
C31 C33 H33A 109.5
C31 C33 H33B 109.5
H33A C33 H33B 109.5
C31 C33 H33C 109.5
H33A C33 H33C 109.5
H33B C33 H33C 109.5
C31 C34 H34A 109.5
C31 C34 H34B 109.5
H34A C34 H34B 109.5
C31 C34 H34C 109.5
H34A C34 H34C 109.5
H34B C34 H34C 109.5
C31 C33' H33D 109.5
C31 C33' H33E 109.5
H33D C33' H33E 109.5
C31 C33' H33F 109.5
H33D C33' H33F 109.5
H33E C33' H33F 109.5
C31 C34' H34D 109.5
C31 C34' H34E 109.5
H34D C34' H34E 109.5
C31 C34' H34F 109.5
H34D C34' H34F 109.5
H34E C34' H34F 109.5
C32 C35 H35A 109.5
C32 C35 H35B 109.5
H35A C35 H35B 109.5
C32 C35 H35C 109.5
H35A C35 H35C 109.5
H35B C35 H35C 109.5
C32 C36 H36A 109.5
C32 C36 H36B 109.5
H36A C36 H36B 109.5
C32 C36 H36C 109.5
H36A C36 H36C 109.5
H36B C36 H36C 109.5
C32 C35' H35D 109.5
C32 C35' H35E 109.5
H35D C35' H35E 109.5
C32 C35' H35F 109.5
H35D C35' H35F 109.5
H35E C35' H35F 109.5
C32 C36' H36D 109.5
C32 C36' H36E 109.5
H36D C36' H36E 109.5
C32 C36' H36F 109.5
H36D C36' H36F 109.5
H36E C36' H36F 109.5
O42 B41 O41 112.6(6)
O42 B41 C4 122.3(6)
O41 B41 C4 125.1(6)
B41 O41 C41 108.0(6)
B41 O42 C42 107.0(6)
O41 C41 C42 102.1(6)
O41 C41 C44 107.0(8)
C42 C41 C44 120.5(9)
O41 C41 C43 113.6(15)
C42 C41 C43 103.3(19)
C44 C41 C43 110.3(14)
O41 C41 C43' 103.6(14)
C42 C41 C43' 121.1(19)
C44 C41 C43' 100.8(14)
C43 C41 C43' 18.1(17)
O42 C42 C41 102.8(7)
O42 C42 C46 107.8(9)
C41 C42 C46 122.4(12)
O42 C42 C45 109.0(9)
C41 C42 C45 107.0(10)
C46 C42 C45 107.2(12)
C41 C43 H43A 109.5
C41 C43 H43B 109.5
H43A C43 H43B 109.5
C41 C43 H43C 109.5
H43A C43 H43C 109.5
H43B C43 H43C 109.5
C41 C44 H44A 109.5
C41 C44 H44B 109.5
H44A C44 H44B 109.5
C41 C44 H44C 109.5
H44A C44 H44C 109.5
H44B C44 H44C 109.5
C41 C43' H43D 109.5
C41 C43' H43E 109.5
H43D C43' H43E 109.5
C41 C43' H43F 109.5
H43D C43' H43F 109.5
H43E C43' H43F 109.5
C42 C45 H45A 109.5
C42 C45 H45B 109.5
H45A C45 H45B 109.5
C42 C45 H45C 109.5
H45A C45 H45C 109.5
H45B C45 H45C 109.5
C42 C46 H46A 109.5
C42 C46 H46B 109.5
H46A C46 H46B 109.5
C42 C46 H46C 109.5
H46A C46 H46C 109.5
H46B C46 H46C 109.5
O61 B61 O62 113.9(6)
O61 B61 C6 122.8(6)
O62 B61 C6 122.9(6)
B61 O61 C61 106.5(5)
B61 O62 C62 106.6(5)
O61 C61 C62 103.1(5)
O61 C61 C63 108.7(6)
C62 C61 C63 114.1(7)
O61 C61 C64 105.3(6)
C62 C61 C64 113.6(8)
C63 C61 C64 111.2(7)
O62 C62 C61 103.2(5)
O62 C62 C65 105.7(6)
C61 C62 C65 114.8(7)
O62 C62 C66 107.5(6)
C61 C62 C66 115.5(7)
C65 C62 C66 109.2(7)
C61 C63 H63A 109.5
C61 C63 H63B 109.5
H63A C63 H63B 109.5
C61 C63 H63C 109.5
H63A C63 H63C 109.5
H63B C63 H63C 109.5
C61 C64 H64A 109.5
C61 C64 H64B 109.5
H64A C64 H64B 109.5
C61 C64 H64C 109.5
H64A C64 H64C 109.5
H64B C64 H64C 109.5
C62 C65 H65A 109.5
C62 C65 H65B 109.5
H65A C65 H65B 109.5
C62 C65 H65C 109.5
H65A C65 H65C 109.5
H65B C65 H65C 109.5
C62 C66 H66A 109.5
C62 C66 H66B 109.5
H66A C66 H66B 109.5
C62 C66 H66C 109.5
H66A C66 H66C 109.5
H66B C66 H66C 109.5

loop_
_geom_bond_atom_site_label_1
_geom_bond_atom_site_label_2
_geom_bond_distance
C1 C2 1.377(9)
C1 C6 1.412(9)
C1 B11 1.584(9)
C2 C3 1.383(9)
C2 H2 0.9500
C3 C4 1.404(9)
C3 B31 1.580(9)
C4 C5 1.397(9)
C4 B41 1.557(10)
C5 C6 1.386(9)
C5 H5 0.9500
C6 B61 1.580(9)
B11 O11 1.334(9)
B11 O12 1.349(8)
O11 C11 1.467(9)
O12 C12 1.460(8)
C11 C14' 1.489(13)
C11 C12 1.490(11)
C11 C13 1.521(14)
C11 C14 1.534(15)
C11 C13' 1.557(16)
C12 C15' 1.476(13)
C12 C15 1.541(14)
C12 C16 1.559(15)
C12 C16' 1.651(16)
C13 H13A 0.9800
C13 H13B 0.9800
C13 H13C 0.9800
C14 H14A 0.9800
C14 H14B 0.9800
C14 H14C 0.9800
C13' H13D 0.9800
C13' H13E 0.9800
C13' H13F 0.9800
C14' H14D 0.9800
C14' H14E 0.9800
C14' H14F 0.9800
C15 H15A 0.9800
C15 H15B 0.9800
C15 H15C 0.9800
C16 H16A 0.9800
C16 H16B 0.9800
C16 H16C 0.9800
C15' H15D 0.9800
C15' H15E 0.9800
C15' H15F 0.9800
C16' H16D 0.9800
C16' H16E 0.9800
C16' H16F 0.9800
B31 O32 1.328(9)
B31 O31 1.349(9)
O31 C31 1.475(9)
O32 C32 1.477(10)
C31 C34 1.44(2)
C31 C32 1.470(15)
C31 C33' 1.51(2)
C31 C34' 1.583(19)
C31 C33 1.74(2)
C32 C35 1.48(2)
C32 C36' 1.54(2)
C32 C35' 1.563(17)
C32 C36 1.79(3)
C33 H33A 0.9800
C33 H33B 0.9800
C33 H33C 0.9800
C34 H34A 0.9800
C34 H34B 0.9800
C34 H34C 0.9800
C33' H33D 0.9800
C33' H33E 0.9800
C33' H33F 0.9800
C34' H34D 0.9800
C34' H34E 0.9800
C34' H34F 0.9800
C35 H35A 0.9800
C35 H35B 0.9800
C35 H35C 0.9800
C36 H36A 0.9800
C36 H36B 0.9800
C36 H36C 0.9800
C35' H35D 0.9800
C35' H35E 0.9800
C35' H35F 0.9800
C36' H36D 0.9800
C36' H36E 0.9800
C36' H36F 0.9800
B41 O42 1.329(9)
B41 O41 1.343(9)
O41 C41 1.467(9)
O42 C42 1.479(10)
C41 C42 1.487(12)
C41 C44 1.499(12)
C41 C43 1.535(16)
C41 C43' 1.560(17)
C42 C46 1.511(13)
C42 C45 1.573(15)
C43 H43A 0.9800
C43 H43B 0.9800
C43 H43C 0.9800
C44 H44A 0.9800
C44 H44B 0.9800
C44 H44C 0.9800
C43' H43D 0.9800
C43' H43E 0.9800
C43' H43F 0.9800
C45 H45A 0.9800
C45 H45B 0.9800
C45 H45C 0.9800
C46 H46A 0.9800
C46 H46B 0.9800
C46 H46C 0.9800
B61 O61 1.342(9)
B61 O62 1.349(9)
O61 C61 1.463(8)
O62 C62 1.463(8)
C61 C62 1.503(10)
C61 C63 1.515(11)
C61 C64 1.520(11)
C62 C65 1.519(10)
C62 C66 1.528(10)
C63 H63A 0.9800
C63 H63B 0.9800
C63 H63C 0.9800
C64 H64A 0.9800
C64 H64B 0.9800
C64 H64C 0.9800
C65 H65A 0.9800
C65 H65B 0.9800
C65 H65C 0.9800
C66 H66A 0.9800
C66 H66B 0.9800
C66 H66C 0.9800

loop_
_geom_torsion_atom_site_label_1
_geom_torsion_atom_site_label_2
_geom_torsion_atom_site_label_3
_geom_torsion_atom_site_label_4
_geom_torsion
C6 C1 C2 C3 -0.2(9)
B11 C1 C2 C3 174.8(6)
C1 C2 C3 C4 1.9(9)
C1 C2 C3 B31 -170.9(6)
C2 C3 C4 C5 -1.7(8)
B31 C3 C4 C5 170.8(6)
C2 C3 C4 B41 179.1(6)
B31 C3 C4 B41 -8.4(9)
C3 C4 C5 C6 -0.2(9)
B41 C4 C5 C6 179.1(6)
C4 C5 C6 C1 1.9(9)
C4 C5 C6 B61 -173.4(6)
C2 C1 C6 C5 -1.7(9)
B11 C1 C6 C5 -176.6(6)
C2 C1 C6 B61 173.2(6)
B11 C1 C6 B61 -1.7(9)
C2 C1 B11 O11 -5.7(10)
C6 C1 B11 O11 169.2(7)
C2 C1 B11 O12 167.0(6)
C6 C1 B11 O12 -18.1(10)
O12 B11 O11 C11 -6.1(10)
C1 B11 O11 C11 167.3(7)
O11 B11 O12 C12 -14.7(9)
C1 B11 O12 C12 172.0(7)
B11 O11 C11 C14' 154.1(12)
B11 O11 C11 C12 23.4(9)
B11 O11 C11 C13 -95.4(12)
B11 O11 C11 C14 139.3(14)
B11 O11 C11 C13' -81.9(18)
B11 O12 C12 C15' 170.7(12)
B11 O12 C12 C11 28.7(9)
B11 O12 C12 C15 147.5(12)
B11 O12 C12 C16 -94.0(12)
B11 O12 C12 C16' -76.3(13)
O11 C11 C12 O12 -31.2(9)
C14' C11 C12 O12 -151.6(12)
C13 C11 C12 O12 85.8(11)
C14 C11 C12 O12 -141.7(13)
C13' C11 C12 O12 84.9(16)
O11 C11 C12 C15' -162.2(13)
C14' C11 C12 C15' 77.4(19)
C13 C11 C12 C15' -45.2(17)
C14 C11 C12 C15' 87.3(19)
C13' C11 C12 C15' -46(2)
O11 C11 C12 C15 -145.5(11)
C14' C11 C12 C15 94.1(16)
C13 C11 C12 C15 -28.6(14)
C14 C11 C12 C15 103.9(16)
C13' C11 C12 C15 -29.4(18)
O11 C11 C12 C16 86.6(12)
C14' C11 C12 C16 -33.8(16)
C13 C11 C12 C16 -156.5(13)
C14 C11 C12 C16 -23.9(17)
C13' C11 C12 C16 -157.3(18)
O11 C11 C12 C16' 77.0(12)
C14' C11 C12 C16' -43.4(17)
C13 C11 C12 C16' -166.1(14)
C14 C11 C12 C16' -33.6(17)
C13' C11 C12 C16' -166.9(18)
C2 C3 B31 O32 136.6(7)
C4 C3 B31 O32 -36.0(10)
C2 C3 B31 O31 -37.9(10)
C4 C3 B31 O31 149.6(7)
O32 B31 O31 C31 12.1(10)
C3 B31 O31 C31 -173.0(8)
O31 B31 O32 C32 9.3(10)
C3 B31 O32 C32 -165.7(7)
B31 O31 C31 C34 -167.1(13)
B31 O31 C31 C32 -27.9(11)
B31 O31 C31 C33' 93.0(12)
B31 O31 C31 C34' -146.9(11)
B31 O31 C31 C33 72.3(12)
C34 C31 C32 O32 158.7(14)
O31 C31 C32 O32 32.3(10)
C33' C31 C32 O32 -81.7(11)
C34' C31 C32 O32 149.1(10)
C33 C31 C32 O32 -80.9(9)
C34 C31 C32 C35 -70(2)
O31 C31 C32 C35 164.0(15)
C33' C31 C32 C35 49.9(19)
C34' C31 C32 C35 -79(2)
C33 C31 C32 C35 50.7(18)
C34 C31 C32 C36' 45.0(17)
O31 C31 C32 C36' -81.4(11)
C33' C31 C32 C36' 164.6(11)
C34' C31 C32 C36' 35.4(13)
C33 C31 C32 C36' 165.4(10)
C34 C31 C32 C35' -87.0(18)
O31 C31 C32 C35' 146.7(10)
C33' C31 C32 C35' 32.6(13)
C34' C31 C32 C35' -96.5(13)
C33 C31 C32 C35' 33.4(12)
C34 C31 C32 C36 45.2(16)
O31 C31 C32 C36 -81.2(10)
C33' C31 C32 C36 164.7(11)
C34' C31 C32 C36 35.6(12)
C33 C31 C32 C36 165.6(9)
B31 O32 C32 C31 -26.6(10)
B31 O32 C32 C35 -167.4(15)
B31 O32 C32 C36' 93.1(11)
B31 O32 C32 C35' -146.4(10)
B31 O32 C32 C36 71.2(12)
C5 C4 B41 O42 -45.3(10)
C3 C4 B41 O42 134.0(8)
C5 C4 B41 O41 134.2(8)
C3 C4 B41 O41 -46.6(10)
O42 B41 O41 C41 7.4(10)
C4 B41 O41 C41 -172.1(7)
O41 B41 O42 C42 10.6(11)
C4 B41 O42 C42 -169.9(8)
B41 O41 C41 C42 -21.6(10)
B41 O41 C41 C44 -149.1(8)
B41 O41 C41 C43 89.0(19)
B41 O41 C41 C43' 104.9(17)
B41 O42 C42 C41 -23.6(11)
B41 O42 C42 C46 -154.2(13)
B41 O42 C42 C45 89.8(11)
O41 C41 C42 O42 26.4(10)
C44 C41 C42 O42 144.7(10)
C43 C41 C42 O42 -91.7(14)
C43' C41 C42 O42 -87.8(15)
O41 C41 C42 C46 147.6(11)
C44 C41 C42 C46 -94.2(14)
C43 C41 C42 C46 29.4(18)
C43' C41 C42 C46 33.3(18)
O41 C41 C42 C45 -88.3(9)
C44 C41 C42 C45 29.9(12)
C43 C41 C42 C45 153.5(14)
C43' C41 C42 C45 157.4(14)
C5 C6 B61 O61 -65.5(8)
C1 C6 B61 O61 119.4(7)
C5 C6 B61 O62 107.3(8)
C1 C6 B61 O62 -67.8(9)
O62 B61 O61 C61 10.7(8)
C6 B61 O61 C61 -176.0(6)
O61 B61 O62 C62 6.4(8)
C6 B61 O62 C62 -167.0(6)
B61 O61 C61 C62 -22.3(7)
B61 O61 C61 C63 -143.7(7)
B61 O61 C61 C64 97.0(8)
B61 O62 C62 C61 -19.9(7)
B61 O62 C62 C65 101.0(7)
B61 O62 C62 C66 -142.5(7)
O61 C61 C62 O62 25.3(7)
C63 C61 C62 O62 142.9(6)
C64 C61 C62 O62 -88.2(7)
O61 C61 C62 C65 -89.2(7)
C63 C61 C62 C65 28.5(9)
C64 C61 C62 C65 157.4(7)
O61 C61 C62 C66 142.3(6)
C63 C61 C62 C66 -100.0(8)
C64 C61 C62 C66 28.9(9)
